data_1506345
loop_
_publ_author_name
'Jakupec, Michael A.'
'Reisner, Erwin'
'Eichinger, Anna'
'Pongratz, Martina'
'Arion, Vladimir B.'
'Galanski, Markus'
'Hartinger, Christian G.'
'Keppler, Bernhard K.'

_publ_section_title
;
 Redox-active antineoplastic ruthenium complexes with indazole:
 correlation of in vitro potency and reduction potential.
;
_journal_issue 8
_journal_name_full 'Journal of medicinal chemistry'
_journal_page_first 2831
_journal_page_last 2837
_journal_paper_doi 10.1021/jm0490742
_journal_volume 48
_journal_year 2005
_chemical_formula_sum 'C30 H32 Cl3 N8 O2 Ru'
_chemical_formula_weight 744.06
_chemical_name_systematic
; 
trans-[Dichlorotetraindazoleruthenium(III)]chloride methanol
disolvate
;
_space_group_IT_number 9
_symmetry_cell_setting monoclinic
_symmetry_space_group_name_Hall 'C -2yc'
_symmetry_space_group_name_H-M 'C 1 c 1'
_atom_sites_solution_hydrogens geom
_atom_sites_solution_primary direct
_atom_sites_solution_secondary difmap
_audit_creation_method SHELXL-97
_cell_angle_alpha 90.00
_cell_angle_beta 102.46(3)
_cell_angle_gamma 90.00
_cell_formula_units_Z 4
_cell_length_a 17.681(4)
_cell_length_b 11.082(2)
_cell_length_c 16.738(3)
_cell_measurement_temperature 120(2)
_cell_volume 3202.4(12)
_computing_structure_refinement 'SHELXL-97 (Sheldrick, 1997)'
_computing_structure_solution 'SHELXS-97 (Sheldrick, 1990)'
_diffrn_ambient_temperature 120(2)
_diffrn_measured_fraction_theta_full 0.996
_diffrn_measured_fraction_theta_max 0.996
_diffrn_radiation_monochromator graphite
_diffrn_radiation_source 'fine-focus sealed tube'
_diffrn_radiation_type MoK\a
_diffrn_radiation_wavelength 0.71073
_diffrn_reflns_av_R_equivalents 0.0238
_diffrn_reflns_av_sigmaI/netI 0.0647
_diffrn_reflns_limit_h_max 25
_diffrn_reflns_limit_h_min -25
_diffrn_reflns_limit_k_max 15
_diffrn_reflns_limit_k_min -15
_diffrn_reflns_limit_l_max 23
_diffrn_reflns_limit_l_min -23
_diffrn_reflns_number 9431
_diffrn_reflns_theta_full 30.44
_diffrn_reflns_theta_max 30.44
_diffrn_reflns_theta_min 3.50
_exptl_absorpt_coefficient_mu 0.782
_exptl_absorpt_correction_type none
_exptl_crystal_colour red-brown
_exptl_crystal_density_diffrn 1.543
_exptl_crystal_density_method 'not measured'
_exptl_crystal_description plate
_exptl_crystal_F_000 1516
_exptl_crystal_size_max 0.23
_exptl_crystal_size_mid 0.11
_exptl_crystal_size_min 0.04
_refine_diff_density_max 1.708
_refine_diff_density_min -1.066
_refine_diff_density_rms 0.103
_refine_ls_abs_structure_details 'Flack H D (1983), Acta Cryst. A39, 876-881'
_refine_ls_abs_structure_Flack 0.00
_refine_ls_extinction_method none
_refine_ls_goodness_of_fit_ref 1.011
_refine_ls_hydrogen_treatment constr
_refine_ls_matrix_type full
_refine_ls_number_parameters 401
_refine_ls_number_reflns 9424
_refine_ls_number_restraints 2
_refine_ls_restrained_S_all 1.010
_refine_ls_R_factor_all 0.0596
_refine_ls_R_factor_gt 0.0424
_refine_ls_shift/su_max 0.001
_refine_ls_shift/su_mean 0.000
_refine_ls_structure_factor_coef Fsqd
_refine_ls_weighting_details 'calc w=1/[\s^2^(Fo^2^)+(0.0531P)^2^+0.0000P] where P=(Fo^2^+2Fc^2^)/3'
_refine_ls_weighting_scheme calc
_refine_ls_wR_factor_gt 0.0879
_refine_ls_wR_factor_ref 0.0947
_reflns_number_gt 7976
_reflns_number_total 9424
_reflns_threshold_expression >2sigma(I)
_cod_data_source_file jm0490742si20050131_054203.cif
_cod_data_source_block at144i
_cod_original_cell_volume 3202.5(11)
_cod_original_sg_symbol_H-M Cc
_cod_database_code 1506345

loop_
_symmetry_equiv_pos_as_xyz
'x, y, z'
'x, -y, z+1/2'
'x+1/2, y+1/2, z'
'x+1/2, -y+1/2, z+1/2'

loop_
_atom_site_label
_atom_site_type_symbol
_atom_site_fract_x
_atom_site_fract_y
_atom_site_fract_z
_atom_site_U_iso_or_equiv
_atom_site_adp_type
_atom_site_occupancy
_atom_site_symmetry_multiplicity
_atom_site_calc_flag
_atom_site_refinement_flags
Ru1 Ru 0.394930(19) 0.262971(18) 0.43636(2) 0.01649(6) Uani 1 1 d .
Cl1 Cl 0.44827(4) 0.07029(6) 0.45483(5) 0.02026(16) Uani 1 1 d .
Cl2 Cl 0.33980(4) 0.45518(7) 0.41949(5) 0.02181(17) Uani 1 1 d .
Cl3 Cl 0.15600(7) 0.56282(11) 0.01901(7) 0.0512(3) Uani 1 1 d .
N1 N 0.28631(16) 0.1872(3) 0.39553(17) 0.0215(6) Uani 1 1 d .
N2 N 0.21901(18) 0.2280(3) 0.4124(2) 0.0230(7) Uani 1 1 d .
H2 H 0.2149 0.2900 0.4421 0.028 Uiso 1 1 calc R
N3 N 0.4039(2) 0.2631(2) 0.3150(3) 0.0173(8) Uani 1 1 d .
N4 N 0.45283(16) 0.1886(2) 0.28491(17) 0.0212(6) Uani 1 1 d .
H4 H 0.4827 0.1357 0.3132 0.025 Uiso 1 1 calc R
N5 N 0.50441(15) 0.3359(2) 0.47615(17) 0.0189(5) Uani 1 1 d .
N6 N 0.57070(18) 0.2850(3) 0.4625(2) 0.0251(7) Uani 1 1 d .
H6 H 0.5732 0.2192 0.4359 0.030 Uiso 1 1 calc R
N7 N 0.3854(2) 0.2635(3) 0.5574(3) 0.0209(9) Uani 1 1 d .
N8 N 0.43120(17) 0.1966(3) 0.61633(17) 0.0258(6) Uani 1 1 d .
H8 H 0.4697 0.1534 0.6094 0.031 Uiso 1 1 calc R
C1 C 0.26934(19) 0.0899(3) 0.3485(2) 0.0235(7) Uani 1 1 d .
H1 H 0.3052 0.0441 0.3284 0.028 Uiso 1 1 calc R
C2 C 0.1899(2) 0.0663(3) 0.3337(2) 0.0267(8) Uani 1 1 d .
C3 C 0.1406(2) -0.0225(3) 0.2892(3) 0.0355(9) Uani 1 1 d .
H3 H 0.1603 -0.0843 0.2621 0.043 Uiso 1 1 calc R
C4 C 0.0631(2) -0.0145(4) 0.2874(3) 0.0407(10) Uani 1 1 d .
H4A H 0.0294 -0.0703 0.2572 0.049 Uiso 1 1 calc R
C5 C 0.0335(2) 0.0772(4) 0.3307(3) 0.0376(10) Uani 1 1 d .
H5 H -0.0194 0.0785 0.3294 0.045 Uiso 1 1 calc R
C6 C 0.0793(2) 0.1637(4) 0.3741(2) 0.0341(9) Uani 1 1 d .
H6A H 0.0589 0.2245 0.4015 0.041 Uiso 1 1 calc R
C7 C 0.15909(19) 0.1566(3) 0.3756(2) 0.0241(7) Uani 1 1 d .
C8 C 0.36693(19) 0.3307(3) 0.2525(2) 0.0227(7) Uani 1 1 d .
H8A H 0.3299 0.3889 0.2560 0.027 Uiso 1 1 calc R
C9 C 0.3923(2) 0.3008(3) 0.1803(2) 0.0209(6) Uani 1 1 d .
C10 C 0.3761(2) 0.3439(3) 0.0992(2) 0.0281(8) Uani 1 1 d .
H10 H 0.3391 0.4035 0.0823 0.034 Uiso 1 1 calc R
C11 C 0.4172(2) 0.2942(3) 0.0458(2) 0.0297(8) Uani 1 1 d .
H11 H 0.4080 0.3216 -0.0079 0.036 Uiso 1 1 calc R
C12 C 0.4725(2) 0.2033(4) 0.0710(2) 0.0296(8) Uani 1 1 d .
H12 H 0.4993 0.1726 0.0333 0.036 Uiso 1 1 calc R
C13 C 0.4886(2) 0.1582(3) 0.1492(2) 0.0265(7) Uani 1 1 d .
H13 H 0.5246 0.0968 0.1651 0.032 Uiso 1 1 calc R
C14 C 0.4476(2) 0.2099(3) 0.2039(2) 0.0206(7) Uani 1 1 d .
C15 C 0.5232(2) 0.4360(3) 0.5181(2) 0.0244(7) Uani 1 1 d .
H15 H 0.4883 0.4874 0.5353 0.029 Uiso 1 1 calc R
C16 C 0.6043(2) 0.4540(3) 0.5332(2) 0.0261(8) Uani 1 1 d .
C17 C 0.6564(3) 0.5426(4) 0.5727(3) 0.0439(11) Uani 1 1 d .
H17 H 0.6389 0.6104 0.5960 0.053 Uiso 1 1 calc R
C18 C 0.7335(3) 0.5255(4) 0.5754(3) 0.0452(11) Uani 1 1 d .
H18 H 0.7687 0.5829 0.6015 0.054 Uiso 1 1 calc R
C19 C 0.7611(2) 0.4256(4) 0.5408(3) 0.0428(11) Uani 1 1 d .
H19 H 0.8142 0.4171 0.5450 0.051 Uiso 1 1 calc R
C20 C 0.7118(2) 0.3394(4) 0.5004(3) 0.0379(10) Uani 1 1 d .
H20 H 0.7299 0.2733 0.4759 0.046 Uiso 1 1 calc R
C21 C 0.63288(19) 0.3556(3) 0.4979(2) 0.0250(7) Uani 1 1 d .
C22 C 0.33353(17) 0.3197(3) 0.59139(19) 0.0172(6) Uani 1 1 d .
H22 H 0.2958 0.3726 0.5642 0.021 Uiso 1 1 calc R
C23 C 0.3441(2) 0.2875(3) 0.6740(2) 0.0203(7) Uani 1 1 d .
C24 C 0.3046(2) 0.3153(3) 0.7355(2) 0.0298(8) Uani 1 1 d .
H24 H 0.2630 0.3685 0.7263 0.036 Uiso 1 1 calc R
C25 C 0.3300(3) 0.2609(4) 0.8098(3) 0.0327(9) Uani 1 1 d .
H25 H 0.3048 0.2775 0.8519 0.039 Uiso 1 1 calc R
C26 C 0.3925(3) 0.1815(3) 0.8243(2) 0.0350(9) Uani 1 1 d .
H26 H 0.4074 0.1463 0.8757 0.042 Uiso 1 1 calc R
C27 C 0.4326(2) 0.1535(3) 0.7655(2) 0.0312(8) Uani 1 1 d .
H27 H 0.4745 0.1009 0.7759 0.037 Uiso 1 1 calc R
C28 C 0.40719(19) 0.2080(3) 0.6886(2) 0.0205(6) Uani 1 1 d .
C29 C 0.1484(2) 0.5936(4) 0.3264(3) 0.0411(10) Uani 1 1 d .
H29A H 0.1454 0.6760 0.3082 0.062 Uiso 1 1 calc R
H29B H 0.1465 0.5410 0.2804 0.062 Uiso 1 1 calc R
H29C H 0.1960 0.5811 0.3656 0.062 Uiso 1 1 calc R
O1 O 0.08511(16) 0.5681(3) 0.3632(2) 0.0526(9) Uani 1 1 d .
H1A H 0.1006 0.5305 0.4058 0.079 Uiso 1 1 calc R
O2 O 0.0839(2) 0.3989(3) 0.1385(2) 0.0531(8) Uani 1 1 d .
H2A H 0.1000 0.4323 0.1017 0.080 Uiso 1 1 calc R
C30 C 0.1418(3) 0.3148(4) 0.1809(3) 0.0508(11) Uani 1 1 d .
H30A H 0.1698 0.3510 0.2306 0.076 Uiso 1 1 calc R
H30B H 0.1770 0.2951 0.1465 0.076 Uiso 1 1 calc R
H30C H 0.1167 0.2426 0.1936 0.076 Uiso 1 1 calc R

loop_
_atom_site_aniso_label
_atom_site_aniso_U_11
_atom_site_aniso_U_22
_atom_site_aniso_U_33
_atom_site_aniso_U_23
_atom_site_aniso_U_13
_atom_site_aniso_U_12
Ru1 0.01651(10) 0.01689(11) 0.01603(10) 0.00008(13) 0.00342(7) 0.00010(13)
Cl1 0.0232(4) 0.0159(4) 0.0212(4) 0.0012(3) 0.0038(3) 0.0014(3)
Cl2 0.0238(4) 0.0170(4) 0.0240(4) -0.0009(3) 0.0038(3) 0.0034(3)
Cl3 0.0501(6) 0.0627(7) 0.0446(6) -0.0014(5) 0.0190(5) -0.0207(5)
N1 0.0202(14) 0.0255(15) 0.0183(15) 0.0024(11) 0.0027(11) -0.0011(11)
N2 0.0193(15) 0.0278(16) 0.0216(16) -0.0031(13) 0.0035(12) 0.0006(13)
N3 0.015(2) 0.0189(18) 0.020(2) -0.0009(11) 0.0090(16) 0.0012(11)
N4 0.0264(15) 0.0186(13) 0.0193(15) 0.0005(10) 0.0064(12) 0.0069(11)
N5 0.0169(13) 0.0184(13) 0.0219(14) 0.0017(10) 0.0057(11) -0.0020(10)
N6 0.0197(16) 0.0285(16) 0.0282(18) -0.0071(14) 0.0075(13) -0.0020(13)
N7 0.023(2) 0.0192(18) 0.018(2) -0.0012(12) -0.0011(17) 0.0000(12)
N8 0.0291(16) 0.0280(15) 0.0201(15) 0.0002(11) 0.0048(12) 0.0076(12)
C1 0.0226(17) 0.0208(16) 0.0258(18) -0.0031(13) 0.0024(14) 0.0003(12)
C2 0.0288(19) 0.0234(17) 0.0245(19) 0.0018(13) -0.0017(15) -0.0035(13)
C3 0.032(2) 0.0260(19) 0.043(2) -0.0029(16) -0.0038(17) -0.0082(15)
C4 0.033(2) 0.034(2) 0.044(2) 0.0096(17) -0.0153(18) -0.0143(16)
C5 0.0190(19) 0.046(2) 0.045(3) 0.0142(19) 0.0006(17) -0.0090(16)
C6 0.028(2) 0.044(2) 0.031(2) 0.0049(16) 0.0074(16) -0.0018(16)
C7 0.0202(18) 0.0295(18) 0.0220(18) 0.0054(13) 0.0030(13) -0.0042(13)
C8 0.0239(17) 0.0197(16) 0.0230(18) -0.0013(12) 0.0018(13) 0.0025(12)
C9 0.0256(17) 0.0156(15) 0.0218(17) 0.0002(12) 0.0055(13) -0.0035(13)
C10 0.039(2) 0.0225(18) 0.0197(17) 0.0023(13) -0.0002(15) 0.0016(15)
C11 0.051(2) 0.0174(17) 0.0198(18) 0.0020(13) 0.0069(16) -0.0063(16)
C12 0.043(2) 0.0223(19) 0.027(2) -0.0062(16) 0.0152(16) -0.0061(16)
C13 0.0339(19) 0.0252(18) 0.0203(17) -0.0025(13) 0.0056(14) 0.0028(14)
C14 0.0236(17) 0.0196(16) 0.0189(17) 0.0004(13) 0.0055(13) -0.0035(13)
C15 0.0261(18) 0.0179(16) 0.0264(18) -0.0009(12) -0.0004(14) 0.0005(12)
C16 0.0278(19) 0.0219(17) 0.0251(19) 0.0035(13) -0.0020(15) -0.0056(13)
C17 0.050(3) 0.025(2) 0.047(3) -0.0034(18) -0.010(2) -0.0072(18)
C18 0.037(2) 0.038(2) 0.051(3) 0.0076(19) -0.012(2) -0.0194(18)
C19 0.027(2) 0.056(3) 0.042(3) 0.012(2) -0.0018(19) -0.0103(18)
C20 0.022(2) 0.055(3) 0.036(2) 0.0015(18) 0.0041(17) -0.0063(17)
C21 0.0216(19) 0.0300(18) 0.0214(18) 0.0034(13) 0.0001(13) -0.0031(14)
C22 0.0151(15) 0.0174(15) 0.0183(16) -0.0012(11) 0.0019(12) 0.0032(11)
C23 0.0249(18) 0.0184(16) 0.0176(16) -0.0009(12) 0.0048(13) -0.0017(13)
C24 0.034(2) 0.0264(18) 0.032(2) -0.0024(14) 0.0140(16) 0.0003(15)
C25 0.049(3) 0.032(2) 0.021(2) -0.0042(15) 0.0161(18) -0.0092(17)
C26 0.058(3) 0.026(2) 0.0186(18) 0.0055(14) 0.0036(17) -0.0079(17)
C27 0.044(2) 0.0208(18) 0.0239(18) -0.0027(13) -0.0043(15) 0.0028(15)
C28 0.0247(17) 0.0178(16) 0.0181(16) -0.0009(12) 0.0023(13) -0.0005(12)
C29 0.026(2) 0.052(3) 0.046(3) 0.003(2) 0.0110(18) 0.0048(18)
O1 0.0256(14) 0.063(2) 0.073(2) 0.0320(17) 0.0185(14) 0.0130(13)
O2 0.060(2) 0.0505(19) 0.054(2) 0.0200(15) 0.0248(15) 0.0097(16)
C30 0.058(3) 0.049(3) 0.043(2) -0.006(2) 0.0047(19) 0.014(2)

loop_
_atom_type_symbol
_atom_type_description
_atom_type_scat_dispersion_real
_atom_type_scat_dispersion_imag
_atom_type_scat_source
C C 0.0033 0.0016 'International Tables Vol C Tables 4.2.6.8 and 6.1.1.4'
H H 0.0000 0.0000 'International Tables Vol C Tables 4.2.6.8 and 6.1.1.4'
N N 0.0061 0.0033 'International Tables Vol C Tables 4.2.6.8 and 6.1.1.4'
Cl Cl 0.1484 0.1585 'International Tables Vol C Tables 4.2.6.8 and 6.1.1.4'
Ru Ru -1.2594 0.8363 'International Tables Vol C Tables 4.2.6.8 and 6.1.1.4'
O O 0.0106 0.0060 'International Tables Vol C Tables 4.2.6.8 and 6.1.1.4'

loop_
_geom_angle_atom_site_label_1
_geom_angle_atom_site_label_2
_geom_angle_atom_site_label_3
_geom_angle
N7 Ru1 N5 87.24(14)
N7 Ru1 N3 179.67(19)
N5 Ru1 N3 92.93(14)
N7 Ru1 N1 93.37(14)
N5 Ru1 N1 178.89(12)
N3 Ru1 N1 86.47(13)
N7 Ru1 Cl1 89.36(9)
N5 Ru1 Cl1 89.52(8)
N3 Ru1 Cl1 90.92(8)
N1 Ru1 Cl1 89.56(8)
N7 Ru1 Cl2 89.76(9)
N5 Ru1 Cl2 91.13(8)
N3 Ru1 Cl2 89.96(8)
N1 Ru1 Cl2 89.80(8)
Cl1 Ru1 Cl2 178.88(4)
C1 N1 N2 107.3(3)
C1 N1 Ru1 126.7(2)
N2 N1 Ru1 126.0(2)
N1 N2 C7 110.1(3)
N1 N2 H2 124.9
C7 N2 H2 124.9
C8 N3 N4 106.9(4)
C8 N3 Ru1 129.8(3)
N4 N3 Ru1 123.3(3)
C14 N4 N3 110.5(3)
C14 N4 H4 124.8
N3 N4 H4 124.8
C15 N5 N6 108.1(3)
C15 N5 Ru1 127.7(2)
N6 N5 Ru1 124.2(2)
N5 N6 C21 109.1(3)
N5 N6 H6 125.4
C21 N6 H6 125.4
C22 N7 N8 107.6(4)
C22 N7 Ru1 128.9(3)
N8 N7 Ru1 123.3(3)
N7 N8 C28 110.0(3)
N7 N8 H8 125.0
C28 N8 H8 125.0
N1 C1 C2 110.3(3)
N1 C1 H1 124.9
C2 C1 H1 124.9
C7 C2 C1 105.2(3)
C7 C2 C3 119.9(3)
C1 C2 C3 134.8(4)
C4 C3 C2 117.8(4)
C4 C3 H3 121.1
C2 C3 H3 121.1
C3 C4 C5 121.1(4)
C3 C4 H4A 119.4
C5 C4 H4A 119.4
C6 C5 C4 122.5(4)
C6 C5 H5 118.8
C4 C5 H5 118.8
C5 C6 C7 116.7(4)
C5 C6 H6A 121.7
C7 C6 H6A 121.7
N2 C7 C2 107.1(3)
N2 C7 C6 131.0(4)
C2 C7 C6 121.9(3)
N3 C8 C9 110.2(3)
N3 C8 H8A 124.9
C9 C8 H8A 124.9
C14 C9 C10 120.1(3)
C14 C9 C8 104.9(3)
C10 C9 C8 135.0(3)
C11 C10 C9 117.5(3)
C11 C10 H10 121.2
C9 C10 H10 121.2
C10 C11 C12 121.4(3)
C10 C11 H11 119.3
C12 C11 H11 119.3
C13 C12 C11 122.3(4)
C13 C12 H12 118.8
C11 C12 H12 118.8
C12 C13 C14 116.3(3)
C12 C13 H13 121.9
C14 C13 H13 121.9
N4 C14 C9 107.5(3)
N4 C14 C13 130.1(3)
C9 C14 C13 122.4(3)
N5 C15 C16 110.1(3)
N5 C15 H15 124.9
C16 C15 H15 124.9
C21 C16 C17 119.2(4)
C21 C16 C15 105.1(3)
C17 C16 C15 135.7(4)
C18 C17 C16 117.7(4)
C18 C17 H17 121.2
C16 C17 H17 121.2
C17 C18 C19 122.4(4)
C17 C18 H18 118.8
C19 C18 H18 118.8
C20 C19 C18 121.3(4)
C20 C19 H19 119.4
C18 C19 H19 119.4
C19 C20 C21 116.7(4)
C19 C20 H20 121.6
C21 C20 H20 121.6
N6 C21 C16 107.5(3)
N6 C21 C20 129.7(4)
C16 C21 C20 122.7(3)
N7 C22 C23 110.2(3)
N7 C22 H22 124.9
C23 C22 H22 124.9
C24 C23 C28 121.0(3)
C24 C23 C22 133.6(3)
C28 C23 C22 105.3(3)
C25 C24 C23 117.1(4)
C25 C24 H24 121.5
C23 C24 H24 121.5
C24 C25 C26 122.0(4)
C24 C25 H25 119.0
C26 C25 H25 119.0
C27 C26 C25 122.2(3)
C27 C26 H26 118.9
C25 C26 H26 118.9
C26 C27 C28 116.7(3)
C26 C27 H27 121.7
C28 C27 H27 121.7
N8 C28 C23 106.9(3)
N8 C28 C27 132.1(3)
C23 C28 C27 121.0(3)
O1 C29 H29A 109.5
O1 C29 H29B 109.5
H29A C29 H29B 109.5
O1 C29 H29C 109.5
H29A C29 H29C 109.5
H29B C29 H29C 109.5
C29 O1 H1A 109.5
C30 O2 H2A 109.5
O2 C30 H30A 109.5
O2 C30 H30B 109.5
H30A C30 H30B 109.5
O2 C30 H30C 109.5
H30A C30 H30C 109.5
H30B C30 H30C 109.5

loop_
_geom_bond_atom_site_label_1
_geom_bond_atom_site_label_2
_geom_bond_distance
Ru1 N7 2.068(5)
Ru1 N5 2.071(3)
Ru1 N3 2.071(4)
Ru1 N1 2.072(3)
Ru1 Cl1 2.3279(8)
Ru1 Cl2 2.3343(9)
N1 C1 1.331(4)
N1 N2 1.358(4)
N2 C7 1.359(5)
N2 H2 0.8600
N3 C8 1.337(5)
N3 N4 1.368(5)
N4 C14 1.359(4)
N4 H4 0.8600
N5 C15 1.316(4)
N5 N6 1.364(4)
N6 C21 1.376(5)
N6 H6 0.8600
N7 C22 1.334(5)
N7 N8 1.354(5)
N8 C28 1.372(4)
N8 H8 0.8600
C1 C2 1.397(5)
C1 H1 0.9300
C2 C7 1.398(5)
C2 C3 1.415(5)
C3 C4 1.366(6)
C3 H3 0.9300
C4 C5 1.413(7)
C4 H4A 0.9300
C5 C6 1.360(6)
C5 H5 0.9300
C6 C7 1.408(5)
C6 H6A 0.9300
C8 C9 1.417(5)
C8 H8A 0.9300
C9 C14 1.401(5)
C9 C10 1.408(5)
C10 C11 1.382(6)
C10 H10 0.9300
C11 C12 1.405(6)
C11 H11 0.9300
C12 C13 1.373(5)
C12 H12 0.9300
C13 C14 1.407(5)
C13 H13 0.9300
C15 C16 1.416(5)
C15 H15 0.9300
C16 C21 1.386(5)
C16 C17 1.409(5)
C17 C18 1.368(7)
C17 H17 0.9300
C18 C19 1.387(7)
C18 H18 0.9300
C19 C20 1.370(6)
C19 H19 0.9300
C20 C21 1.399(5)
C20 H20 0.9300
C22 C23 1.401(5)
C22 H22 0.9300
C23 C24 1.397(5)
C23 C28 1.401(5)
C24 C25 1.368(6)
C24 H24 0.9300
C25 C26 1.392(6)
C25 H25 0.9300
C26 C27 1.367(6)
C26 H26 0.9300
C27 C28 1.405(5)
C27 H27 0.9300
C29 O1 1.417(5)
C29 H29A 0.9600
C29 H29B 0.9600
C29 H29C 0.9600
O1 H1A 0.8200
O2 C30 1.452(6)
O2 H2A 0.8200
C30 H30A 0.9600
C30 H30B 0.9600
C30 H30C 0.9600

loop_
_geom_torsion_atom_site_label_1
_geom_torsion_atom_site_label_2
_geom_torsion_atom_site_label_3
_geom_torsion_atom_site_label_4
_geom_torsion
N7 Ru1 N1 C1 -127.8(3)
N5 Ru1 N1 C1 -5(7)
N3 Ru1 N1 C1 52.5(3)
Cl1 Ru1 N1 C1 -38.5(3)
Cl2 Ru1 N1 C1 142.4(3)
N7 Ru1 N1 N2 51.8(3)
N5 Ru1 N1 N2 175(30)
N3 Ru1 N1 N2 -127.9(3)
Cl1 Ru1 N1 N2 141.2(3)
Cl2 Ru1 N1 N2 -37.9(3)
C1 N1 N2 C7 -0.3(4)
Ru1 N1 N2 C7 180.0(2)
N7 Ru1 N3 C8 10(33)
N5 Ru1 N3 C8 -110.2(3)
N1 Ru1 N3 C8 70.7(3)
Cl1 Ru1 N3 C8 160.2(3)
Cl2 Ru1 N3 C8 -19.1(3)
N7 Ru1 N3 N4 -170(100)
N5 Ru1 N3 N4 69.3(3)
N1 Ru1 N3 N4 -109.8(3)
Cl1 Ru1 N3 N4 -20.3(3)
Cl2 Ru1 N3 N4 160.4(3)
C8 N3 N4 C14 0.7(4)
Ru1 N3 N4 C14 -178.8(2)
N7 Ru1 N5 C15 -57.0(3)
N3 Ru1 N5 C15 122.7(3)
N1 Ru1 N5 C15 180(100)
Cl1 Ru1 N5 C15 -146.4(3)
Cl2 Ru1 N5 C15 32.7(3)
N7 Ru1 N5 N6 122.8(3)
N3 Ru1 N5 N6 -57.5(3)
N1 Ru1 N5 N6 0(7)
Cl1 Ru1 N5 N6 33.4(3)
Cl2 Ru1 N5 N6 -147.5(3)
C15 N5 N6 C21 0.6(4)
Ru1 N5 N6 C21 -179.2(2)
N5 Ru1 N7 C22 120.3(3)
N3 Ru1 N7 C22 0(33)
N1 Ru1 N7 C22 -60.6(3)
Cl1 Ru1 N7 C22 -150.1(3)
Cl2 Ru1 N7 C22 29.2(3)
N5 Ru1 N7 N8 -64.1(3)
N3 Ru1 N7 N8 175(100)
N1 Ru1 N7 N8 115.0(3)
Cl1 Ru1 N7 N8 25.4(3)
Cl2 Ru1 N7 N8 -155.2(3)
C22 N7 N8 C28 1.4(4)
Ru1 N7 N8 C28 -175.0(2)
N2 N1 C1 C2 0.4(4)
Ru1 N1 C1 C2 -179.9(2)
N1 C1 C2 C7 -0.3(4)
N1 C1 C2 C3 180.0(4)
C7 C2 C3 C4 1.6(6)
C1 C2 C3 C4 -178.7(4)
C2 C3 C4 C5 -2.0(6)
C3 C4 C5 C6 1.9(6)
C4 C5 C6 C7 -1.2(6)
N1 N2 C7 C2 0.1(4)
N1 N2 C7 C6 -178.8(4)
C1 C2 C7 N2 0.1(4)
C3 C2 C7 N2 179.9(3)
C1 C2 C7 C6 179.1(3)
C3 C2 C7 C6 -1.1(5)
C5 C6 C7 N2 179.7(4)
C5 C6 C7 C2 0.9(5)
N4 N3 C8 C9 -0.4(4)
Ru1 N3 C8 C9 179.2(2)
N3 C8 C9 C14 -0.1(4)
N3 C8 C9 C10 -177.4(4)
C14 C9 C10 C11 -0.8(5)
C8 C9 C10 C11 176.3(4)
C9 C10 C11 C12 0.6(6)
C10 C11 C12 C13 0.4(6)
C11 C12 C13 C14 -1.3(6)
N3 N4 C14 C9 -0.8(4)
N3 N4 C14 C13 177.5(4)
C10 C9 C14 N4 178.4(3)
C8 C9 C14 N4 0.5(4)
C10 C9 C14 C13 -0.1(5)
C8 C9 C14 C13 -178.0(3)
C12 C13 C14 N4 -177.0(3)
C12 C13 C14 C9 1.2(5)
N6 N5 C15 C16 0.2(4)
Ru1 N5 C15 C16 179.9(2)
N5 C15 C16 C21 -0.8(4)
N5 C15 C16 C17 179.1(4)
C21 C16 C17 C18 -1.2(6)
C15 C16 C17 C18 178.9(4)
C16 C17 C18 C19 0.3(7)
C17 C18 C19 C20 1.1(7)
C18 C19 C20 C21 -1.6(6)
N5 N6 C21 C16 -1.1(4)
N5 N6 C21 C20 179.5(4)
C17 C16 C21 N6 -178.8(4)
C15 C16 C21 N6 1.1(4)
C17 C16 C21 C20 0.7(6)
C15 C16 C21 C20 -179.4(3)
C19 C20 C21 N6 -179.9(4)
C19 C20 C21 C16 0.7(6)
N8 N7 C22 C23 -1.2(4)
Ru1 N7 C22 C23 174.9(2)
N7 C22 C23 C24 -176.8(4)
N7 C22 C23 C28 0.7(4)
C28 C23 C24 C25 -0.5(5)
C22 C23 C24 C25 176.7(4)
C23 C24 C25 C26 0.2(6)
C24 C25 C26 C27 0.4(6)
C25 C26 C27 C28 -0.6(6)
N7 N8 C28 C23 -0.9(4)
N7 N8 C28 C27 176.5(4)
C24 C23 C28 N8 178.1(3)
C22 C23 C28 N8 0.2(4)
C24 C23 C28 C27 0.2(5)
C22 C23 C28 C27 -177.6(3)
C26 C27 C28 N8 -176.8(4)
C26 C27 C28 C23 0.3(5)
